data_8106441
loop_
_publ_author_name
'Zhu, Guang-Zhou'
'Li, Chun-Ling'
'Feng, Yu-Yu'
'Feng, Xiao-Wan'
'Yang, Feng-Lei'

_publ_section_title
;
 Crystal structure of
 diaqua-dinitrato-\kO-bis(4-(1H-pyrazol-3-yl)pyridine-\kN)manganese(II),
 C16H18MnN8O8
;
_journal_issue 1
_journal_name_full 'Zeitschrift f\"ur Kristallographie - New Crystal Structures'
_journal_page_first 87
_journal_page_last 88
_journal_paper_doi 10.1515/ncrs-2016-0162
_journal_volume 232
_journal_year 2017
_chemical_formula_sum 'C16 H18 Mn N8 O8'
_chemical_formula_weight 505.32
_chemical_name_systematic
; 
 [Bis(Nitrate)(3-(4-pyridyl)pyrazole)(water)zinc(II)]
;
_space_group_IT_number 14
_space_group_name_Hall '-P 2ybc'
_space_group_name_H-M_alt 'P 1 21/c 1'
_symmetry_cell_setting monoclinic
_symmetry_space_group_name_H-M 'P 1 21/c 1'
_atom_sites_solution_hydrogens geom
_atom_sites_solution_primary direct
_atom_sites_solution_secondary difmap
_cell_angle_alpha 90.00
_cell_angle_beta 110.028(2)
_cell_angle_gamma 90.00
_cell_formula_units_Z 2
_cell_length_a 7.3533(3)
_cell_length_b 11.8078(5)
_cell_length_c 12.6376(5)
_cell_measurement_reflns_used 2236
_cell_measurement_temperature 296(2)
_cell_measurement_theta_max 0.908
_cell_measurement_theta_min 0.827
_cell_volume 1030.92(7)
_computing_cell_refinement 'SAINT (Bruker 2001)'
_computing_data_collection 'SMART (Bruker 2001)'
_computing_data_reduction 'SAINT (Bruker 2001)'
_computing_molecular_graphics 'SHELXTL(Sheldrick, 1997)'
_computing_publication_material 'SHELXTL(Sheldrick, 1997)'
_computing_structure_refinement 'SHELXL-97 (Sheldrick, 1997)'
_computing_structure_solution 'SHELXS-97 (Sheldrick, 1990)'
_diffrn_ambient_temperature 296(2)
_diffrn_measured_fraction_theta_full 0.996
_diffrn_measured_fraction_theta_max 0.996
_diffrn_measurement_device_type 'Bruker SMART CCD area-detector'
_diffrn_measurement_method 'phi and omega scans'
_diffrn_radiation_monochromator graphite
_diffrn_radiation_source 'fine-focus sealed tube'
_diffrn_radiation_type MoK\a
_diffrn_radiation_wavelength 0.71073
_diffrn_reflns_av_R_equivalents 0.0167
_diffrn_reflns_av_sigmaI/netI 0.0150
_diffrn_reflns_limit_h_max 9
_diffrn_reflns_limit_h_min -9
_diffrn_reflns_limit_k_max 13
_diffrn_reflns_limit_k_min -15
_diffrn_reflns_limit_l_max 15
_diffrn_reflns_limit_l_min -16
_diffrn_reflns_number 8857
_diffrn_reflns_theta_full 27.00
_diffrn_reflns_theta_max 27.00
_diffrn_reflns_theta_min 2.43
_exptl_absorpt_coefficient_mu 0.705
_exptl_absorpt_correction_T_max 0.9078
_exptl_absorpt_correction_T_min 0.8325
_exptl_absorpt_correction_type multi-scan
_exptl_crystal_colour colorless
_exptl_crystal_density_diffrn 1.628
_exptl_crystal_density_method 'not measured'
_exptl_crystal_description block
_exptl_crystal_F_000 518
_exptl_crystal_size_max 0.27
_exptl_crystal_size_mid 0.23
_exptl_crystal_size_min 0.14
_refine_diff_density_max 0.290
_refine_diff_density_min -0.382
_refine_diff_density_rms 0.061
_refine_ls_extinction_expression Fc^*^=kFc[1+0.001xFc^2^\l^3^/sin(2\q)]^-1/4^
_refine_ls_extinction_method SHELXL
_refine_ls_goodness_of_fit_ref 1.043
_refine_ls_hydrogen_treatment mixed
_refine_ls_matrix_type full
_refine_ls_number_parameters 151
_refine_ls_number_reflns 2236
_refine_ls_number_restraints 0
_refine_ls_restrained_S_all 1.043
_refine_ls_R_factor_all 0.0338
_refine_ls_R_factor_gt 0.0312
_refine_ls_shift/su_max 0.000
_refine_ls_shift/su_mean 0.000
_refine_ls_structure_factor_coef Fsqd
_refine_ls_weighting_details 'calc w=1/[\s^2^(Fo^2^)+(0.1000P)^2^+0.0000P] where P=(Fo^2^+2Fc^2^)/3'
_refine_ls_weighting_scheme calc
_refine_ls_wR_factor_gt 0.1112
_refine_ls_wR_factor_ref 0.1166
_reflns_number_gt 2055
_reflns_number_total 2236
_reflns_threshold_expression >2sigma(I)
_cod_data_source_file suppl_ncrs-2016-0162_suppl.cif
_cod_data_source_block p
_cod_original_sg_symbol_H-M P21/c
_cod_database_code 8106441

loop_
_symmetry_equiv_pos_as_xyz
'x, y, z'
'-x, y+1/2, -z+1/2'
'-x, -y, -z'
'x, -y-1/2, z-1/2'

loop_
_atom_site_label
_atom_site_type_symbol
_atom_site_fract_x
_atom_site_fract_y
_atom_site_fract_z
_atom_site_U_iso_or_equiv
_atom_site_adp_type
_atom_site_occupancy
_atom_site_symmetry_multiplicity
_atom_site_calc_flag
_atom_site_refinement_flags
_atom_site_disorder_assembly
_atom_site_disorder_group
Mn1 Mn 0.5000 0.5000 0.5000 0.02988(16) Uani 1 2 d S . .
O1 O 0.8650(2) 0.56665(13) 0.3902(2) 0.0901(6) Uani 1 1 d . . .
O2 O 0.89154(16) 0.40273(11) 0.32733(10) 0.0498(3) Uani 1 1 d . . .
O3 O 0.66127(14) 0.43670(10) 0.39142(10) 0.0442(3) Uani 1 1 d . . .
O4 O 0.74584(15) 0.48553(10) 0.65517(11) 0.0442(3) Uani 1 1 d . . .
H1 H 0.7071 0.4744 0.7079 0.053 Uiso 1 1 calc R . .
H2 H 0.8499 0.5046 0.6579 0.053 Uiso 1 1 d R . .
N1 N 0.57536(16) 0.68401(10) 0.48636(10) 0.0346(3) Uani 1 1 d . . .
N2 N 0.74416(16) 1.07534(10) 0.37029(10) 0.0354(3) Uani 1 1 d . . .
N3 N 0.81112(18) 1.18097(10) 0.40000(12) 0.0405(3) Uani 1 1 d . . .
H3A H 0.8224 1.2331 0.3507 0.049 Uiso 1 1 d R . .
N4 N 0.80747(17) 0.47020(12) 0.37065(11) 0.0358(3) Uani 1 1 d . . .
C1 C 0.6512(2) 0.74828(13) 0.57831(13) 0.0408(4) Uani 1 1 d . . .
H1A H 0.6653 0.7165 0.6480 0.049 Uiso 1 1 calc R . .
C2 C 0.7093(2) 0.85873(13) 0.57546(12) 0.0390(3) Uani 1 1 d . . .
H2B H 0.7615 0.8994 0.6420 0.047 Uiso 1 1 calc R . .
C3 C 0.68967(16) 0.90944(11) 0.47217(11) 0.0301(3) Uani 1 1 d . . .
C4 C 0.60762(19) 0.84342(12) 0.37653(12) 0.0346(3) Uani 1 1 d . . .
H4A H 0.5881 0.8735 0.3055 0.042 Uiso 1 1 calc R . .
C5 C 0.5554(2) 0.73315(12) 0.38756(12) 0.0363(3) Uani 1 1 d . . .
H5A H 0.5030 0.6903 0.3224 0.044 Uiso 1 1 calc R . .
C6 C 0.75293(18) 1.02668(13) 0.46760(12) 0.0312(3) Uani 1 1 d . . .
C7 C 0.82469(19) 1.10240(13) 0.55718(13) 0.0389(3) Uani 1 1 d . . .
H7A H 0.8440 1.0890 0.6328 0.047 Uiso 1 1 calc R . .
C8 C 0.8602(2) 1.19959(13) 0.51055(14) 0.0433(4) Uani 1 1 d . . .
H8A H 0.9095 1.2665 0.5483 0.052 Uiso 1 1 calc R . .

loop_
_atom_site_aniso_label
_atom_site_aniso_U_11
_atom_site_aniso_U_22
_atom_site_aniso_U_33
_atom_site_aniso_U_23
_atom_site_aniso_U_13
_atom_site_aniso_U_12
Mn1 0.0320(2) 0.0301(2) 0.0305(2) 0.00270(9) 0.01459(16) -0.00338(9)
O1 0.0714(9) 0.0417(8) 0.1743(19) -0.0174(10) 0.0643(11) -0.0168(6)
O2 0.0561(6) 0.0530(7) 0.0543(7) -0.0027(5) 0.0369(5) -0.0005(5)
O3 0.0428(5) 0.0496(6) 0.0507(6) -0.0092(5) 0.0294(5) -0.0116(4)
O4 0.0312(6) 0.0665(8) 0.0359(6) 0.0099(5) 0.0127(5) -0.0067(4)
N1 0.0404(6) 0.0317(6) 0.0352(7) 0.0023(5) 0.0176(5) -0.0025(4)
N2 0.0431(6) 0.0298(6) 0.0361(7) -0.0011(5) 0.0172(5) -0.0032(4)
N3 0.0482(6) 0.0286(6) 0.0474(8) 0.0004(5) 0.0199(5) -0.0046(5)
N4 0.0342(6) 0.0376(6) 0.0381(7) 0.0027(6) 0.0156(5) -0.0037(5)
C1 0.0547(8) 0.0396(8) 0.0323(8) 0.0037(6) 0.0203(7) -0.0041(6)
C2 0.0506(7) 0.0382(7) 0.0302(7) -0.0033(6) 0.0164(6) -0.0037(6)
C3 0.0291(6) 0.0312(7) 0.0324(7) 0.0004(5) 0.0135(5) 0.0022(5)
C4 0.0415(7) 0.0333(7) 0.0301(7) 0.0031(5) 0.0136(5) -0.0018(5)
C5 0.0430(7) 0.0344(7) 0.0321(7) -0.0010(6) 0.0136(6) -0.0042(5)
C6 0.0305(6) 0.0315(6) 0.0344(7) -0.0014(6) 0.0148(5) 0.0023(5)
C7 0.0441(7) 0.0366(7) 0.0345(8) -0.0048(6) 0.0117(6) 0.0008(6)
C8 0.0450(7) 0.0342(7) 0.0489(9) -0.0086(6) 0.0138(7) -0.0040(6)

loop_
_atom_type_symbol
_atom_type_description
_atom_type_scat_dispersion_real
_atom_type_scat_dispersion_imag
_atom_type_scat_source
C C 0.0033 0.0016 'International Tables Vol C Tables 4.2.6.8 and 6.1.1.4'
H H 0.0000 0.0000 'International Tables Vol C Tables 4.2.6.8 and 6.1.1.4'
Mn Mn 0.3368 0.7283 'International Tables Vol C Tables 4.2.6.8 and 6.1.1.4'
N N 0.0061 0.0033 'International Tables Vol C Tables 4.2.6.8 and 6.1.1.4'
O O 0.0106 0.0060 'International Tables Vol C Tables 4.2.6.8 and 6.1.1.4'

loop_
_geom_angle_atom_site_label_1
_geom_angle_atom_site_label_2
_geom_angle_atom_site_label_3
_geom_angle
_geom_angle_site_symmetry_1
_geom_angle_site_symmetry_3
O4 Mn1 O4 180.0 3_666 .
O4 Mn1 O3 85.66(4) 3_666 .
O4 Mn1 O3 94.34(4) . .
O4 Mn1 O3 94.34(4) 3_666 3_666
O4 Mn1 O3 85.66(4) . 3_666
O3 Mn1 O3 180.0 . 3_666
O4 Mn1 N1 89.68(4) 3_666 3_666
O4 Mn1 N1 90.32(4) . 3_666
O3 Mn1 N1 85.45(4) . 3_666
O3 Mn1 N1 94.55(4) 3_666 3_666
O4 Mn1 N1 90.32(4) 3_666 .
O4 Mn1 N1 89.68(4) . .
O3 Mn1 N1 94.55(4) . .
O3 Mn1 N1 85.45(4) 3_666 .
N1 Mn1 N1 180.0 3_666 .
N4 O3 Mn1 134.27(10) . .
Mn1 O4 H1 109.5 . .
Mn1 O4 H2 120.9 . .
H1 O4 H2 127.8 . .
C1 N1 C5 116.35(12) . .
C1 N1 Mn1 121.19(9) . .
C5 N1 Mn1 122.39(9) . .
C6 N2 N3 104.09(12) . .
C8 N3 N2 112.72(13) . .
C8 N3 H3A 123.8 . .
N2 N3 H3A 123.5 . .
O1 N4 O2 120.05(12) . .
O1 N4 O3 121.21(14) . .
O2 N4 O3 118.72(13) . .
N1 C1 C2 123.70(13) . .
N1 C1 H1A 118.2 . .
C2 C1 H1A 118.2 . .
C1 C2 C3 119.77(14) . .
C1 C2 H2B 120.1 . .
C3 C2 H2B 120.1 . .
C4 C3 C2 116.54(13) . .
C4 C3 C6 122.93(12) . .
C2 C3 C6 120.53(13) . .
C5 C4 C3 119.66(13) . .
C5 C4 H4A 120.2 . .
C3 C4 H4A 120.2 . .
N1 C5 C4 123.96(13) . .
N1 C5 H5A 118.0 . .
C4 C5 H5A 118.0 . .
N2 C6 C7 110.84(13) . .
N2 C6 C3 121.65(13) . .
C7 C6 C3 127.50(13) . .
C8 C7 C6 105.37(13) . .
C8 C7 H7A 127.3 . .
C6 C7 H7A 127.3 . .
N3 C8 C7 106.98(14) . .
N3 C8 H8A 126.5 . .
C7 C8 H8A 126.5 . .

loop_
_geom_bond_atom_site_label_1
_geom_bond_atom_site_label_2
_geom_bond_distance
_geom_bond_site_symmetry_2
Mn1 O4 2.1713(12) 3_666
Mn1 O4 2.1713(12) .
Mn1 O3 2.2277(10) .
Mn1 O3 2.2277(10) 3_666
Mn1 N1 2.2634(11) 3_666
Mn1 N1 2.2634(11) .
O1 N4 1.2106(19) .
O2 N4 1.2443(17) .
O3 N4 1.2547(14) .
O4 H1 0.8200 .
O4 H2 0.7867 .
N1 C1 1.3392(19) .
N1 C5 1.3385(18) .
N2 C6 1.3388(19) .
N2 N3 1.3463(17) .
N3 C8 1.336(2) .
N3 H3A 0.8999 .
C1 C2 1.377(2) .
C1 H1A 0.9300 .
C2 C3 1.398(2) .
C2 H2B 0.9300 .
C3 C4 1.3904(19) .
C3 C6 1.468(2) .
C4 C5 1.378(2) .
C4 H4A 0.9300 .
C5 H5A 0.9300 .
C6 C7 1.397(2) .
C7 C8 1.356(2) .
C7 H7A 0.9300 .
C8 H8A 0.9300 .
